data_2007331
loop_
_publ_author_name
'Parvez, Masood'
'Gul, Waseem'
'Anwar, Saeed'

_publ_section_title
;
 14-<i>O</i>-Benzoyl-8-ethoxybikhaconine and
 14-<i>O</i>-Benzoyl-8-methoxybikhaconine
;
_journal_issue 6
_journal_name_full 'Acta Crystallographica Section C'
_journal_page_first 790
_journal_page_last 792
_journal_paper_doi 10.1107/S0108270198000171
_journal_volume 54
_journal_year 1998
_chemical_formula_analytical '0.65(C33 H47 N O8) , 0.35(C34 H49 N O8)'
_chemical_formula_iupac '0.65C33 H47 N O8, 0.35C34 H49 N O8'
_chemical_formula_structural '0.65C33 H47 N O8, 0.35C34 H49 N O8'
_chemical_formula_sum 'C33.35 H47.7 N O8'
_chemical_formula_weight 590.63
_chemical_name_common '14-O-Benzoyl-8-methoxy- and 14-O-Benzoyl-8-ethoxy- Bikhaconines'
_chemical_name_systematic
;
[1\a,6\a,14\a,16\b]-20-ethyl-1,6,16-trimethoxy-4-methoxymethyl-
13-hydroxyaconitane-8,14-diyl 8-methoxy 14-benzoate
and
[1\a,6\a,14\a,16\b]-20-ethyl-1,6,16-trimethoxy-4-methoxymethyl-
13-hydroxyaconitane-8,14-diyl 8-ethoxy 14-benzoate.
;
_space_group_IT_number 4
_symmetry_cell_setting monoclinic
_symmetry_space_group_name_Hall 'P 2yb'
_symmetry_space_group_name_H-M 'P 1 21 1'
_cell_angle_alpha 90.00
_cell_angle_beta 91.960(10)
_cell_angle_gamma 90.00
_cell_formula_units_Z 2
_cell_length_a 9.938(4)
_cell_length_b 11.876(5)
_cell_length_c 13.611(5)
_cell_measurement_reflns_used 25
_cell_measurement_temperature 293.0(10)
_cell_measurement_theta_max 30
_cell_measurement_theta_min 20
_cell_volume 1605.5(11)
_computing_cell_refinement 'CAD-4 Software'
_computing_data_collection 'CAD-4 Software (Enraf-Nonius, 1989)'
_computing_data_reduction 'TEXSAN (Molecular Structure Corporation, 1994)'
_computing_molecular_graphics TEXSAN
_computing_publication_material SHELXL93
_computing_structure_refinement 'SHELXL93 (Sheldrick, 1993)'
_computing_structure_solution 'SAPI91 (Fan, 1991)'
_diffrn_ambient_temperature 293.0(10)
_diffrn_measurement_device 'Enraf-Nonius CAD-4'
_diffrn_measurement_method \w/2\q
_diffrn_radiation_monochromator graphite
_diffrn_radiation_source 'fine-focus sealed tube'
_diffrn_radiation_type CuK\a
_diffrn_radiation_wavelength 1.54178
_diffrn_reflns_av_R_equivalents 0.023
_diffrn_reflns_av_sigmaI/netI 0.013
_diffrn_reflns_limit_h_max 11
_diffrn_reflns_limit_h_min 0
_diffrn_reflns_limit_k_max 14
_diffrn_reflns_limit_k_min -14
_diffrn_reflns_limit_l_max 16
_diffrn_reflns_limit_l_min -16
_diffrn_reflns_number 6403
_diffrn_reflns_theta_max 68.0
_diffrn_reflns_theta_min 5.42
_diffrn_standards_decay_% none
_diffrn_standards_interval_count 200
_diffrn_standards_interval_time 120
_diffrn_standards_number 3
_exptl_absorpt_coefficient_mu 0.702
_exptl_absorpt_correction_type none
_exptl_crystal_colour colorless
_exptl_crystal_density_diffrn 1.222
_exptl_crystal_density_meas ?
_exptl_crystal_description prism
_exptl_crystal_F_000 638
_exptl_crystal_size_max 0.40
_exptl_crystal_size_mid 0.37
_exptl_crystal_size_min 0.28
_refine_diff_density_max 0.284
_refine_diff_density_min -0.270
_refine_ls_abs_structure_details 'Flack (1983)'
_refine_ls_abs_structure_Flack 0.0(2)
_refine_ls_extinction_method none
_refine_ls_goodness_of_fit_all 1.009
_refine_ls_goodness_of_fit_obs 0.990
_refine_ls_hydrogen_treatment 'H atoms riding'
_refine_ls_matrix_type full
_refine_ls_number_parameters 391
_refine_ls_number_reflns 5745
_refine_ls_number_restraints 2
_refine_ls_restrained_S_all 1.027
_refine_ls_restrained_S_obs 0.990
_refine_ls_R_factor_all 0.067
_refine_ls_R_factor_obs .062
_refine_ls_shift/esd_max 0.005
_refine_ls_shift/esd_mean 0.000
_refine_ls_structure_factor_coef Fsqd
_refine_ls_weighting_details 'w = 1/[\s^2^(Fo^2^)+(0.136P)^2^+0.142P] where P = (Fo^2^+2Fc^2^)/3'
_refine_ls_weighting_scheme calc
_refine_ls_wR_factor_all 0.171
_refine_ls_wR_factor_obs .161
_reflns_number_observed 5468
_reflns_number_total 5766
_reflns_observed_criterion I>2\s(I)
_cod_data_source_file fg1415.cif
_cod_data_source_block 1
_cod_depositor_comments
;
The following automatic conversions were performed:

'_exptl_crystal_density_meas' value 'not measured' was changed to '?'
- the value is perceived as not measured.

Automatic conversion script
Id: cif_fix_values 3008 2015-01-20 13:52:24Z robertas 

The following automatic conversions were performed:

'_refine_ls_weighting_scheme' value 'calc w =
1/[\s^2^(Fo^2^)+(0.136P)^2^+0.142P] where P = (Fo^2^+2Fc^2^)/3' was
changed to 'calc'. New tag '_refine_ls_weighting_details' was
created. The value of the new tag was set to 'w =
1/[\s^2^(Fo^2^)+(0.136P)^2^+0.142P] where P = (Fo^2^+2Fc^2^)/3'.

Automatic conversion script
Id: cif_fix_values 3143 2015-03-26 13:38:13Z robertas 
;
_cod_original_cell_volume 1605.4(11)
_cod_original_sg_symbol_H-M 'P 21'
_cod_database_code 2007331

loop_
_symmetry_equiv_pos_as_xyz
'x, y, z'
'-x, y+1/2, -z'

loop_
_atom_site_aniso_label
_atom_site_aniso_U_11
_atom_site_aniso_U_22
_atom_site_aniso_U_33
_atom_site_aniso_U_12
_atom_site_aniso_U_13
_atom_site_aniso_U_23
O1 .0597(10) .100(2) .0964(14) -.0066(10) .0089(9) .0112(12)
O2 .148(2) .0818(15) .0608(11) .0206(14) .0203(12) .0067(10)
O3 .0728(10) .0652(10) .0733(10) .0013(8) .0132(8) .0246(9)
O4 .0560(8) .0600(10) .0782(11) -.0055(7) -.0091(7) .0060(8)
O5 .0943(13) .0721(12) .0512(9) -.0049(10) .0126(8) .0083(8)
O6 .1100(15) .0751(12) .0494(9) .0082(11) .0050(9) -.0142(8)
O7 .0668(9) .0614(10) .0543(8) .0092(7) -.0051(7) .0044(7)
O8 .0831(12) .0771(13) .0819(13) .0090(10) .0185(10) .0017(10)
N1 .0639(11) .0500(10) .0610(10) .0076(8) -.0080(8) .0014(8)
C1 .0667(14) .0653(15) .074(2) -.0141(12) -.0093(12) .0005(12)
C2 .076(2) .089(2) .084(2) -.0095(15) -.0227(14) .000(2)
C3 .104(2) .080(2) .0644(15) -.003(2) -.0240(15) .0024(14)
C4 .081(2) .0610(14) .0520(12) .0039(12) -.0069(11) .0059(11)
C5 .0714(13) .0467(11) .0497(10) .0023(10) .0016(10) .0020(9)
C6 .0624(12) .0497(11) .0525(11) .0001(9) .0044(9) .0117(9)
C7 .0571(11) .0422(10) .0576(11) -.0018(8) -.0039(9) .0036(9)
C8 .0536(11) .0449(11) .0577(11) -.0002(9) -.0054(9) -.0007(9)
C9 .0593(11) .0426(10) .0485(10) .0038(8) -.0001(8) -.0004(8)
C10 .0633(11) .0410(10) .0477(10) -.0038(9) .0003(8) -.0020(8)
C11 .0571(11) .0460(11) .0497(10) -.0016(8) -.0036(8) -.0010(8)
C12 .0690(13) .0626(14) .0526(11) -.0126(11) .0036(10) -.0002(10)
C13 .0684(12) .0540(12) .0458(10) .0001(10) .0033(9) .0028(9)
C14 .0679(12) .0493(11) .0502(11) .0056(10) .0009(9) .0052(9)
C15 .0691(13) .0476(11) .0575(12) .0042(10) -.0140(10) -.0078(10)
C16 .0687(13) .0578(13) .0479(11) .0080(10) -.0002(9) -.0035(9)
C17 .0567(11) .0454(11) .0533(11) .0024(9) -.0037(8) .0012(9)
C19 .0748(14) .0568(13) .0615(13) .0051(11) -.0081(11) .0120(11)
C18 .105(2) .074(2) .0512(13) .0094(15) -.0005(13) .0148(12)
C20 .066(2) .162(5) .124(3) -.028(2) -.008(2) .038(3)
C21 .204(6) .121(3) .065(2) .044(4) .033(3) .011(2)
C22 .094(2) .082(2) .151(4) .010(2) .051(2) .045(2)
C23 .074(2) .075(2) .133(3) -.020(2) -.014(2) -.002(2)
C24 .108(9) .134(12) .177(15) -.076(9) -.013(9) -.002(11)
C25 .173(4) .082(2) .083(2) .021(2) .028(2) -.026(2)
C26 .0643(12) .0648(14) .0599(12) .0057(11) .0079(10) .0177(12)
C27 .0614(13) .088(2) .0701(15) -.0019(13) .0034(11) .0201(14)
C28 .073(2) .121(3) .070(2) .000(2) -.0027(13) .000(2)
C29 .098(3) .156(5) .092(2) -.016(3) -.002(2) -.028(3)
C30 .085(2) .221(7) .117(3) -.021(4) -.022(2) -.029(4)
C31 .064(2) .217(8) .180(6) .010(3) -.023(3) -.017(5)
C32 .067(2) .148(4) .141(4) .014(2) -.006(2) -.009(3)
C33 .088(2) .0534(14) .085(2) .0198(12) -.0153(15) -.0050(13)
C34 .121(3) .091(3) .111(3) .045(2) .010(2) -.012(2)

loop_
_atom_site_label
_atom_site_fract_x
_atom_site_fract_y
_atom_site_fract_z
_atom_site_U_iso_or_equiv
_atom_site_thermal_displace_type
_atom_site_calc_flag
_atom_site_refinement_flags
_atom_site_occupancy
_atom_site_disorder_group
_atom_site_type_symbol
O1 .1004(2) .1286(2) .6352(2) .0853(6) Uani d . 1 . O
O2 .4693(3) .1257(2) .2867(2) .0964(8) Uani d . 1 . O
O3 .6139(2) .2930(2) .47863(14) .0702(5) Uani d . 1 . O
O4 .6934(2) .2348(2) .73421(14) .0650(4) Uani d . 1 . O
O5 .3502(2) -.0040(2) .92818(13) .0723(5) Uani d . 1 . O
O6 .3867(2) .2033(2) .97179(13) .0781(5) Uani d . 1 . O
O7 .6278(2) .07351(15) .88771(12) .0610(4) Uani d . 1 . O
O8 .7907(2) -.0311(2) .8252(2) .0803(6) Uani d . 1 . O
N1 .2663(2) .3332(2) .55384(15) .0585(5) Uani d . 1 . N
C1 .1871(3) .0951(3) .5589(2) .0691(6) Uani d . 1 . C
C2 .1220(3) .1422(3) .4646(2) .0838(8) Uani d . 1 . C
C3 .2178(4) .1539(3) .3835(2) .0834(8) Uani d . 1 . C
C4 .3467(3) .2176(2) .4142(2) .0648(6) Uani d . 1 . C
C5 .4243(3) .1500(2) .4952(2) .0559(5) Uani d . 1 . C
C6 .5473(2) .2146(2) .5406(2) .0548(5) Uani d . 1 . C
C7 .4928(2) .2751(2) .6312(2) .0524(5) Uani d . 1 . C
C8 .5500(2) .2193(2) .7259(2) .0523(5) Uani d . 1 . C
C9 .5346(2) .0910(2) .7148(2) .0502(5) Uani d . 1 . C
C10 .3961(2) .0556(2) .6652(2) .0507(5) Uani d . 1 . C
C11 .3324(2) .1372(2) .5856(2) .0510(5) Uani d . 1 . C
C12 .3097(3) .0278(2) .7554(2) .0614(6) Uani d . 1 . C
C13 .3909(2) .0609(2) .8468(2) .0560(5) Uani d . 1 . C
C14 .5317(2) .0329(2) .8152(2) .0558(5) Uani d . 1 . C
C15 .4827(3) .2636(2) .8193(2) .0584(5) Uani d . 1 . C
C16 .3777(3) .1896(2) .8677(2) .0582(5) Uani d . 1 . C
C17 .3387(2) .2587(2) .6224(2) .0519(5) Uani d . 1 . C
C19 .3174(3) .3355(2) .4536(2) .0646(6) Uani d . 1 . C
C18 .4252(4) .2318(3) .3201(2) .0769(8) Uani d . 1 . C
C20 -.0135(4) .0605(6) .6457(4) .118(2) Uani d . 1 . C
C21 .5372(7) .1278(5) .1992(3) .129(2) Uani d . 1 . C
C22 .7369(4) .2587(4) .4475(4) .1079(14) Uani d . 1 . C
C23 .7418(3) .3456(3) .7470(3) .0941(10) Uani d D 1 . C
C24 .8857(7) .3430(12) .7837(13) .140(8) Uani d PD .35(2) . C
C25 .3369(6) .3068(4) 1.0039(3) .1119(14) Uani d . 1 . C
C26 .7559(3) .0388(2) .8832(2) .0629(6) Uani d . 1 . C
C27 .8423(3) .0945(3) .9605(2) .0732(7) Uani d . 1 . C
C28 .7969(3) .1838(4) 1.0164(2) .0879(10) Uani d . 1 . C
C29 .8807(4) .2356(5) 1.0858(3) .115(2) Uani d . 1 . C
C30 1.0073(5) .1981(8) 1.1008(4) .142(2) Uani d . 1 . C
C31 1.0539(4) .1122(7) 1.0468(5) .154(3) Uani d . 1 . C
C32 .9733(4) .0582(6) .9757(4) .119(2) Uani d . 1 . C
C33 .2505(3) .4470(2) .5926(3) .0760(8) Uani d . 1 . C
C34 .1584(5) .4535(4) .6770(4) .1078(13) Uani d . 1 . C
H5 .3718 .0353 .9874 .104(2) Uiso calc R 1 . H
H1 .1879 .0152 .5551 .104(2) Uiso calc R 1 . H
H2A .0504 .0939 .4436 .104(2) Uiso calc R 1 . H
H2B .0845 .2139 .4781 .104(2) Uiso calc R 1 . H
H3A .1742 .1926 .3303 .104(2) Uiso calc R 1 . H
H3B .2413 .0811 .3610 .104(2) Uiso calc R 1 . H
H5A .4506 .0783 .4713 .104(2) Uiso calc R 1 . H
H6 .6119 .1607 .5631 .104(2) Uiso calc R 1 . H
H7 .5151 .3529 .6301 .104(2) Uiso calc R 1 . H
H9 .6064 .0617 .6783 .104(2) Uiso calc R 1 . H
H10 .4113 -.0139 .6328 .104(2) Uiso calc R 1 . H
H12A .2275 .0686 .7517 .104(2) Uiso calc R 1 . H
H12B .2895 -.0504 .7568 .104(2) Uiso calc R 1 . H
H14 .5411 -.0462 .8075 .104(2) Uiso calc R 1 . H
H15A .5522 .2788 .8671 .104(2) Uiso calc R 1 . H
H15B .4411 .3335 .8031 .104(2) Uiso calc R 1 . H
H16 .2909 .2134 .8451 .104(2) Uiso calc R 1 . H
H17 .3012 .2635 .6855 .104(2) Uiso calc R 1 . H
H19A .3977 .3790 .4536 .104(2) Uiso calc R 1 . H
H19B .2529 .3712 .4110 .104(2) Uiso calc R 1 . H
H18A .3693 .2662 .2708 .104(2) Uiso calc R 1 . H
H18B .5008 .2793 .3327 .104(2) Uiso calc R 1 . H
H20A -.0653 .0886 .6977 .104(2) Uiso calc R 1 . H
H20B .0140 -.0144 .6603 .104(2) Uiso calc R 1 . H
H20C -.0665 .0612 .5863 .104(2) Uiso calc R 1 . H
H21A .5629 .0534 .1823 .104(2) Uiso calc R 1 . H
H21B .6152 .1736 .2070 .104(2) Uiso calc R 1 . H
H21C .4798 .1578 .1485 .104(2) Uiso calc R 1 . H
H22A .7736 .3153 .4071 .104(2) Uiso calc R 1 . H
H22B .7266 .1909 .4110 .104(2) Uiso calc R 1 . H
H22C .7957 .2461 .5029 .104(2) Uiso calc R 1 . H
H23A .6885 .3843 .7928 .104(2) Uiso calc R 1 . H
H23B .7352 .3848 .6861 .104(2) Uiso calc R 1 . H
H23C .8351 .3436 .7642 .104(3) Uiso d P .65 . H
H24A .9177 .4179 .7922 .104(2) Uiso calc PR .35(2) . H
H24B .9388 .3051 .7374 .104(2) Uiso calc PR .35(2) . H
H24C .8917 .3045 .8449 .104(2) Uiso calc PR .35(2) . H
H25A .3457 .3108 1.0736 .104(2) Uiso calc R 1 . H
H25B .2446 .3136 .9842 .104(2) Uiso calc R 1 . H
H25C .3866 .3664 .9759 .104(2) Uiso calc R 1 . H
H28 .7070 .2097 1.0067 .104(2) Uiso calc R 1 . H
H29 .8489 .2975 1.1227 .104(2) Uiso calc R 1 . H
H30 1.0642 .2322 1.1498 .104(2) Uiso calc R 1 . H
H31 1.1443 .0879 1.0575 .104(2) Uiso calc R 1 . H
H32 1.0077 -.0023 .9384 .104(2) Uiso calc R 1 . H
H33A .2166 .4944 .5413 .104(2) Uiso calc R 1 . H
H33B .3365 .4748 .6132 .104(2) Uiso calc R 1 . H
H34A .1525 .5294 .6986 .104(2) Uiso calc R 1 . H
H34B .1927 .4078 .7294 .104(2) Uiso calc R 1 . H
H34C .0714 .4276 .6566 .104(2) Uiso calc R 1 . H

loop_
_atom_type_symbol
_atom_type_description
_atom_type_scat_dispersion_real
_atom_type_scat_dispersion_imag
_atom_type_scat_source
C C .0181 .0091 'International Tables Vol C Tables 4.2.6.8 and 6.1.1.4'
H H .0000 .0000 'International Tables Vol C Tables 4.2.6.8 and 6.1.1.4'
N N .0311 .0180 'International Tables Vol C Tables 4.2.6.8 and 6.1.1.4'
O O .0492 .0322 'International Tables Vol C Tables 4.2.6.8 and 6.1.1.4'

loop_
_geom_angle_atom_site_label_1
_geom_angle_atom_site_label_2
_geom_angle_atom_site_label_3
_geom_angle
_geom_angle_publ_flag
C20 O1 C1 115.0(3) n
C21 O2 C18 115.1(3) n
C22 O3 C6 115.0(2) n
C23 O4 C8 117.6(2) n
C25 O6 C16 113.6(3) n
C26 O7 C14 118.4(2) n
C17 N1 C33 112.8(2) n
C17 N1 C19 115.2(2) n
C33 N1 C19 111.2(2) n
O1 C1 C2 105.1(3) n
O1 C1 C11 108.6(2) n
C2 C1 C11 116.2(2) n
C3 C2 C1 113.3(3) n
C2 C3 C4 113.2(2) n
C19 C4 C18 107.5(2) n
C19 C4 C3 112.3(2) n
C18 C4 C3 105.8(2) n
C19 C4 C5 108.7(2) n
C18 C4 C5 113.4(2) n
C3 C4 C5 109.2(2) n
C4 C5 C6 113.1(2) n
C4 C5 C11 108.7(2) n
C6 C5 C11 101.9(2) n
O3 C6 C7 110.5(2) n
O3 C6 C5 117.3(2) n
C7 C6 C5 104.8(2) n
C6 C7 C8 109.8(2) n
C6 C7 C17 104.7(2) n
C8 C7 C17 110.3(2) n
O4 C8 C9 103.3(2) n
O4 C8 C7 110.3(2) n
C9 C8 C7 108.2(2) n
O4 C8 C15 110.2(2) n
C9 C8 C15 111.9(2) n
C7 C8 C15 112.6(2) n
C14 C9 C8 111.3(2) n
C14 C9 C10 102.7(2) n
C8 C9 C10 113.0(2) n
C12 C10 C9 102.5(2) n
C12 C10 C11 117.0(2) n
C9 C10 C11 117.3(2) n
C17 C11 C1 114.0(2) n
C17 C11 C5 98.5(2) n
C1 C11 C5 114.1(2) n
C17 C11 C10 110.2(2) n
C1 C11 C10 108.1(2) n
C5 C11 C10 111.7(2) n
C13 C12 C10 107.5(2) n
O5 C13 C12 110.0(2) n
O5 C13 C14 113.2(2) n
C12 C13 C14 100.5(2) n
O5 C13 C16 111.2(2) n
C12 C13 C16 111.1(2) n
C14 C13 C16 110.5(2) n
O7 C14 C13 109.3(2) n
O7 C14 C9 115.5(2) n
C13 C14 C9 101.5(2) n
C16 C15 C8 118.5(2) n
O6 C16 C15 110.0(2) n
O6 C16 C13 106.9(2) n
C15 C16 C13 114.9(2) n
N1 C17 C11 110.5(2) n
N1 C17 C7 116.1(2) n
C11 C17 C7 100.1(2) n
N1 C19 C4 112.6(2) n
O2 C18 C4 110.1(2) n
O4 C23 C24 109.8(6) n
O8 C26 O7 122.4(3) n
O8 C26 C27 126.7(3) n
O7 C26 C27 110.8(2) n
C32 C27 C28 118.6(4) n
C32 C27 C26 119.0(4) n
C28 C27 C26 122.4(3) n
C29 C28 C27 121.0(4) n
C30 C29 C28 119.7(5) n
C29 C30 C31 120.3(5) n
C30 C31 C32 121.8(4) n
C27 C32 C31 118.5(5) n
N1 C33 C34 113.7(3) n

loop_
_geom_bond_atom_site_label_1
_geom_bond_atom_site_label_2
_geom_bond_site_symmetry_2
_geom_bond_distance
_geom_bond_publ_flag
O1 C20 . 1.402(5) n
O1 C1 . 1.428(4) n
O2 C21 . 1.389(5) n
O2 C18 . 1.414(4) n
O3 C22 . 1.370(4) n
O3 C6 . 1.433(3) n
O4 C23 . 1.409(4) n
O4 C8 . 1.438(3) n
O5 C13 . 1.420(3) n
O6 C25 . 1.401(4) n
O6 C16 . 1.425(3) n
O7 C26 . 1.342(3) n
O7 C14 . 1.433(3) n
O8 C26 . 1.204(4) n
N1 C17 . 1.458(3) n
N1 C33 . 1.460(3) n
N1 C19 . 1.472(3) n
C1 C2 . 1.524(4) n
C1 C11 . 1.559(3) n
C2 C3 . 1.488(5) n
C3 C4 . 1.534(4) n
C4 C19 . 1.531(4) n
C4 C18 . 1.531(4) n
C4 C5 . 1.548(3) n
C5 C6 . 1.554(3) n
C5 C11 . 1.565(3) n
C6 C7 . 1.541(3) n
C7 C8 . 1.541(3) n
C7 C17 . 1.544(3) n
C8 C9 . 1.538(3) n
C8 C15 . 1.548(3) n
C9 C14 . 1.532(3) n
C9 C10 . 1.569(3) n
C10 C12 . 1.559(3) n
C10 C11 . 1.570(3) n
C11 C17 . 1.527(3) n
C12 C13 . 1.511(3) n
C13 C14 . 1.515(3) n
C13 C16 . 1.561(3) n
C15 C16 . 1.531(4) n
C23 C24 . 1.499(2) n
C26 C27 . 1.490(4) n
C27 C32 . 1.380(5) n
C27 C28 . 1.389(5) n
C28 C29 . 1.382(6) n
C29 C30 . 1.344(8) n
C30 C31 . 1.349(9) n
C31 C32 . 1.392(8) n
C33 C34 . 1.495(6) n

loop_
_geom_torsion_atom_site_label_1
_geom_torsion_atom_site_label_2
_geom_torsion_atom_site_label_3
_geom_torsion_atom_site_label_4
_geom_torsion
_geom_torsion_publ_flag
C20 O1 C1 C2 81.2(4) n
C20 O1 C1 C11 -153.8(3) n
O1 C1 C2 C3 158.8(3) n
C11 C1 C2 C3 38.8(4) n
C1 C2 C3 C4 -51.0(4) n
C2 C3 C4 C19 -57.4(3) n
C2 C3 C4 C18 -174.4(3) n
C2 C3 C4 C5 63.2(3) n
C19 C4 C5 C6 -49.9(3) n
C18 C4 C5 C6 69.6(3) n
C3 C4 C5 C6 -172.7(2) n
C19 C4 C5 C11 62.6(3) n
C18 C4 C5 C11 -177.9(2) n
C3 C4 C5 C11 -60.2(3) n
C22 O3 C6 C7 133.1(3) n
C22 O3 C6 C5 -106.9(4) n
C4 C5 C6 O3 -29.9(3) n
C11 C5 C6 O3 -146.4(2) n
C4 C5 C6 C7 93.0(2) n
C11 C5 C6 C7 -23.5(2) n
O3 C6 C7 C8 -123.7(2) n
C5 C6 C7 C8 109.0(2) n
O3 C6 C7 C17 117.9(2) n
C5 C6 C7 C17 -9.4(2) n
C23 O4 C8 C9 -179.1(3) n
C23 O4 C8 C7 65.5(3) n
C23 O4 C8 C15 -59.4(3) n
C6 C7 C8 O4 65.3(2) n
C17 C7 C8 O4 -179.9(2) n
C6 C7 C8 C9 -47.0(2) n
C17 C7 C8 C9 67.9(2) n
C6 C7 C8 C15 -171.2(2) n
C17 C7 C8 C15 -56.3(2) n
O4 C8 C9 C14 87.0(2) n
C7 C8 C9 C14 -156.1(2) n
C15 C8 C9 C14 -31.5(2) n
O4 C8 C9 C10 -158.0(2) n
C7 C8 C9 C10 -41.1(2) n
C15 C8 C9 C10 83.4(2) n
C14 C9 C10 C12 23.4(2) n
C8 C9 C10 C12 -96.6(2) n
C14 C9 C10 C11 153.0(2) n
C8 C9 C10 C11 33.0(3) n
O1 C1 C11 C17 -45.1(3) n
C2 C1 C11 C17 73.1(3) n
O1 C1 C11 C5 -157.2(2) n
C2 C1 C11 C5 -39.1(3) n
O1 C1 C11 C10 77.9(3) n
C2 C1 C11 C10 -164.0(2) n
C4 C5 C11 C17 -72.0(2) n
C6 C5 C11 C17 47.7(2) n
C4 C5 C11 C1 49.2(3) n
C6 C5 C11 C1 168.9(2) n
C4 C5 C11 C10 172.2(2) n
C6 C5 C11 C10 -68.1(2) n
C12 C10 C11 C17 76.4(2) n
C9 C10 C11 C17 -46.1(3) n
C12 C10 C11 C1 -48.9(3) n
C9 C10 C11 C1 -171.3(2) n
C12 C10 C11 C5 -175.2(2) n
C9 C10 C11 C5 62.3(2) n
C9 C10 C12 C13 6.9(2) n
C11 C10 C12 C13 -122.9(2) n
C10 C12 C13 O5 -154.2(2) n
C10 C12 C13 C14 -34.7(2) n
C10 C12 C13 C16 82.3(2) n
C26 O7 C14 C13 167.5(2) n
C26 O7 C14 C9 -78.7(3) n
O5 C13 C14 O7 -70.9(3) n
C12 C13 C14 O7 171.9(2) n
C16 C13 C14 O7 54.5(2) n
O5 C13 C14 C9 166.6(2) n
C12 C13 C14 C9 49.4(2) n
C16 C13 C14 C9 -68.0(2) n
C8 C9 C14 O7 -42.6(3) n
C10 C9 C14 O7 -163.8(2) n
C8 C9 C14 C13 75.5(2) n
C10 C9 C14 C13 -45.6(2) n
O4 C8 C15 C16 -133.1(2) n
C9 C8 C15 C16 -18.7(3) n
C7 C8 C15 C16 103.4(2) n
C25 O6 C16 C15 72.9(4) n
C25 O6 C16 C13 -161.7(3) n
C8 C15 C16 O6 145.1(2) n
C8 C15 C16 C13 24.5(3) n
O5 C13 C16 O6 25.1(3) n
C12 C13 C16 O6 147.9(2) n
C14 C13 C16 O6 -101.5(2) n
O5 C13 C16 C15 147.4(2) n
C12 C13 C16 C15 -89.8(2) n
C14 C13 C16 C15 20.9(3) n
C33 N1 C17 C11 170.8(2) n
C19 N1 C17 C11 -60.0(3) n
C33 N1 C17 C7 -76.2(3) n
C19 N1 C17 C7 52.9(3) n
C1 C11 C17 N1 -51.8(3) n
C5 C11 C17 N1 69.5(2) n
C10 C11 C17 N1 -173.6(2) n
C1 C11 C17 C7 -174.6(2) n
C5 C11 C17 C7 -53.4(2) n
C10 C11 C17 C7 63.6(2) n
C6 C7 C17 N1 -79.4(2) n
C8 C7 C17 N1 162.6(2) n
C6 C7 C17 C11 39.5(2) n
C8 C7 C17 C11 -78.6(2) n
C17 N1 C19 C4 45.1(3) n
C33 N1 C19 C4 175.0(2) n
C18 C4 C19 N1 -168.6(2) n
C3 C4 C19 N1 75.5(3) n
C5 C4 C19 N1 -45.5(3) n
C21 O2 C18 C4 177.5(4) n
C19 C4 C18 O2 173.0(3) n
C3 C4 C18 O2 -66.9(3) n
C5 C4 C18 O2 52.8(3) n
C8 O4 C23 C24 163.2(8) n
C14 O7 C26 O8 -5.6(3) n
C14 O7 C26 C27 176.7(2) n
O8 C26 C27 C32 -6.1(5) n
O7 C26 C27 C32 171.4(3) n
O8 C26 C27 C28 172.2(3) n
O7 C26 C27 C28 -10.3(4) n
C32 C27 C28 C29 0.0(6) n
C26 C27 C28 C29 -178.3(4) n
C27 C28 C29 C30 -1.1(7) n
C28 C29 C30 C31 1.8(10) n
C29 C30 C31 C32 -1.3(11) n
C28 C27 C32 C31 0.4(7) n
C26 C27 C32 C31 178.8(5) n
C30 C31 C32 C27 0.2(10) n
C17 N1 C33 C34 -68.2(3) n
C19 N1 C33 C34 160.6(3) n
